data_7049840
loop_
_publ_author_name
'Schachner, J. A.'
'Berner, B.'
'Belaj, F.'
'M\"osch-Zanetti, N C'

_publ_section_title
;
 Stereoisomers and functional groups in oxidorhenium(v) complexes: effects
 on catalytic activity.
;
_journal_issue 23
_journal_name_full 'Dalton transactions (Cambridge, England : 2003)'
_journal_page_first 8106
_journal_page_last 8115
_journal_paper_doi 10.1039/c9dt01352k
_journal_volume 48
_journal_year 2019
_chemical_compound_source 'synthetical product'
_chemical_formula_moiety 'C22 H22 Cl N4 O9 Re'
_chemical_formula_sum 'C22 H22 Cl N4 O9 Re'
_chemical_formula_weight 708.08
_chemical_name_common chloro-bis[2-(4,4-dimethyl-4,5-dihydro-1,3-oxazol-2-yl)-4-nitrophe-nolato-N,O]-oxo-rhenium(V)
_chemical_name_systematic chloro-bis[2-(4,4-dimethyl-4,5-dihydro-1,3-oxazol-2-yl)-4-nitrophe-nolato-N,O]-oxo-rhenium(V)
_space_group_crystal_system orthorhombic
_space_group_IT_number 56
_space_group_name_Hall '-P 2ab 2ac'
_space_group_name_H-M_alt 'P c c n'
_symmetry_space_group_name_Hall '-P 2ab 2ac'
_symmetry_space_group_name_H-M 'P c c n'
_atom_sites_solution_hydrogens geom
_atom_sites_solution_primary direct
_atom_sites_solution_secondary difmap
_audit_creation_method 'manual edited SHELXL-2014/6.cif file'
_audit_update_record
;
2017-07-17 deposited with the CCDC.    2019-04-17 downloaded from the CCDC.
;
_cell_angle_alpha 90
_cell_angle_beta 90
_cell_angle_gamma 90
_cell_formula_units_Z 8
_cell_length_a 21.9023(14)
_cell_length_b 10.7081(7)
_cell_length_c 23.4319(16)
_cell_measurement_reflns_used 9940
_cell_measurement_temperature 100(2)
_cell_measurement_theta_max 28.55
_cell_measurement_theta_min 2.54
_cell_volume 5495.5(6)
_computing_cell_refinement 'Bruker SAINT'
_computing_data_collection 'Bruker APEX2'
_computing_data_reduction 'Bruker SAINT'
_computing_molecular_graphics 'modified ORTEP (Johnson, 1965)'
_computing_publication_material 'SHELXL-2014/6 (Sheldrick, 2015)'
_computing_structure_refinement 'SHELXL-2014/6 (Sheldrick, 2015)'
_computing_structure_solution 'SHELXS-97 (Sheldrick, 2008)'
_diffrn_ambient_temperature 100(2)
_diffrn_measured_fraction_theta_full 1.000
_diffrn_measured_fraction_theta_max 1.000
_diffrn_measurement_device_type 'Bruker APEX-II CCD'
_diffrn_measurement_method '\f and \w scans'
_diffrn_radiation_monochromator 'multilayer monochromator'
_diffrn_radiation_source 'Incoatec microfocus sealed tube'
_diffrn_radiation_type MoK\a
_diffrn_radiation_wavelength 0.71073
_diffrn_reflns_av_R_equivalents 0.0767
_diffrn_reflns_av_unetI/netI 0.0370
_diffrn_reflns_Laue_measured_fraction_full 1.000
_diffrn_reflns_Laue_measured_fraction_max 1.000
_diffrn_reflns_limit_h_max 28
_diffrn_reflns_limit_h_min -28
_diffrn_reflns_limit_k_max 13
_diffrn_reflns_limit_k_min -14
_diffrn_reflns_limit_l_max 30
_diffrn_reflns_limit_l_min -29
_diffrn_reflns_number 62498
_diffrn_reflns_point_group_measured_fraction_full 1.000
_diffrn_reflns_point_group_measured_fraction_max 1.000
_diffrn_reflns_theta_full 28.00
_diffrn_reflns_theta_max 28.00
_diffrn_reflns_theta_min 1.74
_exptl_absorpt_coefficient_mu 4.573
_exptl_absorpt_correction_T_max 1.000
_exptl_absorpt_correction_T_min 0.823
_exptl_absorpt_correction_type multi-scan
_exptl_absorpt_process_details 'Bruker (2001). SADABS. Bruker AXS Inc., Madison, Wisconsin, USA.'
_exptl_crystal_colour green
_exptl_crystal_density_diffrn 1.712
_exptl_crystal_description block
_exptl_crystal_F_000 2768
_exptl_crystal_size_max 0.220
_exptl_crystal_size_mid 0.200
_exptl_crystal_size_min 0.150
_refine_diff_density_max 2.332
_refine_diff_density_min -1.197
_refine_diff_density_rms 0.128
_refine_ls_extinction_method none
_refine_ls_goodness_of_fit_ref 1.087
_refine_ls_hydrogen_treatment refU
_refine_ls_matrix_type full
_refine_ls_number_parameters 350
_refine_ls_number_reflns 6636
_refine_ls_number_restraints 2
_refine_ls_restrained_S_all 1.089
_refine_ls_R_factor_all 0.0426
_refine_ls_R_factor_gt 0.0356
_refine_ls_shift/su_max 0.000
_refine_ls_shift/su_mean 0.000
_refine_ls_structure_factor_coef Fsqd
_refine_ls_weighting_details 'w=1/[\s^2^(Fo^2^)+(0.0586P)^2^+2.1120P] where P=(Fo^2^+2Fc^2^)/3'
_refine_ls_weighting_scheme calc
_refine_ls_wR_factor_gt 0.1001
_refine_ls_wR_factor_ref 0.1026
_reflns_Friedel_coverage 0.000
_reflns_number_gt 5514
_reflns_number_total 6636
_reflns_threshold_expression 'I > 2\s(I)'
_cod_data_source_file c9dt01352k2.cif
_cod_data_source_block BB12C
_cod_depositor_comments 'Adding full bibliography for 7049837--7049841.cif.'
_cod_database_code 7049840
_shelx_space_group_comment
;
The symmetry employed for this shelxl refinement is uniquely defined
by the following loop, which should always be used as a source of
symmetry information in preference to the above space-group names.
They are only intended as comments.
;
_shelx_estimated_absorpt_t_min 0.433
_shelx_estimated_absorpt_t_max 0.547
_shelxl_version_number 2014/6

loop_
_space_group_symop_operation_xyz
'x, y, z'
'-x+1/2, -y+1/2, z'
'x+1/2, -y, -z+1/2'
'-x, y+1/2, -z+1/2'
'-x, -y, -z'
'x-1/2, y-1/2, -z'
'-x-1/2, y, z-1/2'
'x, -y-1/2, z-1/2'

loop_
_atom_site_label
_atom_site_type_symbol
_atom_site_fract_x
_atom_site_fract_y
_atom_site_fract_z
_atom_site_U_iso_or_equiv
_atom_site_adp_type
_atom_site_occupancy
_atom_site_site_symmetry_order
_atom_site_calc_flag
_atom_site_refinement_flags_posn
_atom_site_refinement_flags_adp
_atom_site_refinement_flags_occupancy
_atom_site_disorder_assembly
_atom_site_disorder_group
Re1 Re 0.05293(6) 0.82112(12) 0.35091(5) 0.02013(15) Uani 0.647(2) 1 d D . P A 1
Cl1 Cl -0.03923(7) 0.93071(13) 0.37618(6) 0.0283(4) Uani 0.647(2) 1 d D . P A 1
O1 O 0.08981(19) 0.9605(4) 0.33917(18) 0.0248(5) Uani 0.647(2) 1 d D . P A 1
Re2 Re 0.04862(11) 0.8246(2) 0.36191(8) 0.02013(15) Uani 0.353(2) 1 d D . P A 2
Cl2 Cl 0.11902(11) 0.9822(2) 0.33269(11) 0.0248(5) Uani 0.353(2) 1 d D . P A 2
O2 O -0.0099(4) 0.9299(7) 0.3667(3) 0.0283(4) Uani 0.353(2) 1 d D . P A 2
O11 O 0.05659(10) 0.7742(3) 0.53562(12) 0.0316(6) Uani 1 1 d . . . . .
C12 C 0.03879(13) 0.7619(3) 0.48117(15) 0.0207(7) Uani 1 1 d . . . . .
N13 N 0.07005(13) 0.8205(3) 0.44363(13) 0.0218(6) Uani 1 1 d . . . . .
C14 C 0.11777(15) 0.9013(4) 0.47416(18) 0.0337(9) Uani 1 1 d . . . . .
C15 C 0.11362(15) 0.8445(4) 0.53486(19) 0.0323(9) Uani 1 1 d . . . . .
H151 H 0.1488 0.7887 0.5423 0.033(8) Uiso 1 1 calc R U . . .
H152 H 0.1131 0.9111 0.5641 0.033(8) Uiso 1 1 calc R U . . .
C16 C 0.0960(2) 1.0338(4) 0.47317(18) 0.0379(10) Uani 1 1 d . . . . .
H161 H 0.0552 1.0385 0.4902 0.052(6) Uiso 1 1 calc R U . . .
H162 H 0.1242 1.0862 0.4951 0.052(6) Uiso 1 1 calc R U . . .
H163 H 0.0943 1.0634 0.4336 0.052(6) Uiso 1 1 calc R U . . .
C17 C 0.18044(16) 0.8837(5) 0.4488(2) 0.0448(12) Uani 1 1 d . . . . .
H171 H 0.1918 0.7953 0.4509 0.052(6) Uiso 1 1 calc R U . . .
H172 H 0.1802 0.9108 0.4089 0.052(6) Uiso 1 1 calc R U . . .
H173 H 0.2101 0.9336 0.4703 0.052(6) Uiso 1 1 calc R U . . .
O21 O 0.00241(12) 0.6683(2) 0.37140(12) 0.0243(5) Uani 1 1 d . . . . .
C21 C -0.02875(14) 0.6370(3) 0.41697(14) 0.0177(6) Uani 1 1 d . . . . .
C22 C -0.01416(14) 0.6801(3) 0.47221(15) 0.0181(7) Uani 1 1 d . . . . .
C23 C -0.04896(14) 0.6434(4) 0.51806(16) 0.0243(7) Uani 1 1 d . . . . .
H23 H -0.0390 0.6714 0.5554 0.038(7) Uiso 1 1 calc R U . . .
C24 C -0.09821(15) 0.5661(3) 0.50976(16) 0.0276(8) Uani 1 1 d . . . . .
C25 C -0.11415(14) 0.5208(3) 0.45554(16) 0.0260(8) Uani 1 1 d . . . . .
H25 H -0.1486 0.4681 0.4504 0.038(7) Uiso 1 1 calc R U . . .
C26 C -0.07816(16) 0.5553(3) 0.41004(15) 0.0245(7) Uani 1 1 d . . . . .
H26 H -0.0870 0.5230 0.3732 0.038(7) Uiso 1 1 calc R U . . .
N24 N -0.13685(13) 0.5331(3) 0.55883(15) 0.0350(8) Uani 1 1 d . . . . .
O23 O -0.12444(12) 0.5811(3) 0.60561(13) 0.0436(8) Uani 1 1 d . . . . .
O25 O -0.17800(13) 0.4580(3) 0.55149(14) 0.0522(9) Uani 1 1 d . . . . .
O31 O 0.05588(13) 0.7307(3) 0.17851(13) 0.0395(7) Uani 1 1 d . . . . .
C32 C 0.07319(16) 0.7392(3) 0.23245(17) 0.0278(8) Uani 1 1 d . . . . .
N33 N 0.03371(13) 0.7850(3) 0.26745(13) 0.0239(6) Uani 1 1 d . . . . .
C34 C -0.02374(18) 0.8182(3) 0.23444(18) 0.0323(9) Uani 1 1 d . . . . .
C35 C -0.0085(2) 0.7618(5) 0.17547(18) 0.0417(10) Uani 1 1 d . . . . .
H351 H -0.0334 0.6862 0.1682 0.038(10) Uiso 1 1 calc R U . . .
H352 H -0.0163 0.8231 0.1447 0.038(10) Uiso 1 1 calc R U . . .
C36 C -0.0273(3) 0.9605(4) 0.2295(2) 0.0520(12) Uani 1 1 d . . . . .
H361 H 0.0107 0.9924 0.2131 0.048(6) Uiso 1 1 calc R U . . .
H362 H -0.0617 0.9834 0.2049 0.048(6) Uiso 1 1 calc R U . . .
H363 H -0.0333 0.9967 0.2675 0.048(6) Uiso 1 1 calc R U . . .
C37 C -0.08025(18) 0.7598(5) 0.25939(19) 0.0443(11) Uani 1 1 d . . . . .
H371 H -0.1159 0.7840 0.2366 0.048(6) Uiso 1 1 calc R U . . .
H372 H -0.0761 0.6686 0.2590 0.048(6) Uiso 1 1 calc R U . . .
H373 H -0.0856 0.7886 0.2988 0.048(6) Uiso 1 1 calc R U . . .
O41 O 0.12304(11) 0.7076(2) 0.34570(10) 0.0199(5) Uani 1 1 d . . . . .
C41 C 0.15453(15) 0.6728(3) 0.30088(18) 0.0256(8) Uani 1 1 d . . . . .
C42 C 0.13445(16) 0.6909(3) 0.24455(17) 0.0255(8) Uani 1 1 d . . . . .
C43 C 0.1711(2) 0.6543(4) 0.1998(2) 0.0455(11) Uani 1 1 d . . . . .
H43 H 0.1578 0.6654 0.1615 0.070(11) Uiso 1 1 calc R U . . .
C44 C 0.2273(2) 0.6016(5) 0.2108(3) 0.0570(14) Uani 1 1 d . . . . .
C45 C 0.2475(2) 0.5779(4) 0.2669(2) 0.0531(13) Uani 1 1 d . . . . .
H45 H 0.2859 0.5394 0.2737 0.070(11) Uiso 1 1 calc R U . . .
C46 C 0.21054(15) 0.6118(3) 0.3112(2) 0.0340(9) Uani 1 1 d . . . . .
H46 H 0.2226 0.5941 0.3493 0.070(11) Uiso 1 1 calc R U . . .
N44 N 0.2681(3) 0.5720(6) 0.1630(3) 0.0872(18) Uani 1 1 d . . . . .
O43 O 0.2484(3) 0.5915(6) 0.1140(2) 0.111(2) Uani 1 1 d . . . . .
O45 O 0.3186(2) 0.5317(6) 0.1749(3) 0.116(2) Uani 1 1 d . . . . .

loop_
_atom_site_aniso_label
_atom_site_aniso_U_11
_atom_site_aniso_U_22
_atom_site_aniso_U_33
_atom_site_aniso_U_23
_atom_site_aniso_U_13
_atom_site_aniso_U_12
Re1 0.0195(2) 0.02542(13) 0.0154(4) -0.0067(2) 0.0049(2) 0.00276(10)
Cl1 0.0255(7) 0.0339(7) 0.0256(7) -0.0047(6) 0.0083(6) 0.0166(6)
O1 0.0255(13) 0.0245(11) 0.0243(11) -0.0020(9) 0.0047(10) -0.0118(10)
Re2 0.0195(2) 0.02542(13) 0.0154(4) -0.0067(2) 0.0049(2) 0.00276(10)
Cl2 0.0255(13) 0.0245(11) 0.0243(11) -0.0020(9) 0.0047(10) -0.0118(10)
O2 0.0255(7) 0.0339(7) 0.0256(7) -0.0047(6) 0.0083(6) 0.0166(6)
O11 0.0217(12) 0.0525(18) 0.0207(14) -0.0026(13) -0.0017(10) -0.0176(11)
C12 0.0104(12) 0.0300(18) 0.0215(18) -0.0094(14) -0.0010(12) -0.0011(12)
N13 0.0142(12) 0.0333(17) 0.0179(16) -0.0108(12) 0.0025(11) -0.0014(10)
C14 0.0192(16) 0.044(2) 0.038(2) -0.0222(19) 0.0039(14) -0.0091(15)
C15 0.0143(15) 0.043(2) 0.039(2) -0.0111(18) -0.0062(15) -0.0086(14)
C16 0.050(2) 0.036(2) 0.027(2) -0.0203(18) 0.0083(17) -0.0171(18)
C17 0.0166(16) 0.073(3) 0.044(3) -0.017(2) 0.0006(16) -0.0182(18)
O21 0.0354(14) 0.0242(13) 0.0134(12) -0.0060(10) 0.0022(11) -0.0023(10)
C21 0.0212(15) 0.0182(15) 0.0135(16) -0.0055(13) -0.0010(12) -0.0059(12)
C22 0.0137(13) 0.0262(17) 0.0145(17) -0.0104(13) 0.0018(11) -0.0038(11)
C23 0.0241(17) 0.0306(19) 0.0184(19) -0.0025(15) -0.0020(13) -0.0040(13)
C24 0.0220(16) 0.035(2) 0.025(2) -0.0008(16) 0.0051(14) -0.0065(14)
C25 0.0185(15) 0.0324(19) 0.027(2) -0.0030(15) -0.0072(13) -0.0081(13)
C26 0.0339(18) 0.0235(17) 0.0162(18) -0.0033(14) -0.0080(14) -0.0051(14)
N24 0.0184(14) 0.055(2) 0.032(2) 0.0007(16) 0.0062(12) -0.0089(14)
O23 0.0300(14) 0.067(2) 0.0341(18) -0.0114(15) 0.0125(12) -0.0162(13)
O25 0.0297(14) 0.085(2) 0.0417(19) 0.0140(17) -0.0039(13) -0.0292(15)
O31 0.0523(18) 0.0408(18) 0.0252(17) -0.0009(14) 0.0174(12) 0.0065(13)
C32 0.0285(17) 0.0250(18) 0.030(2) -0.0068(16) 0.0091(15) -0.0091(14)
N33 0.0189(13) 0.0278(15) 0.0250(17) -0.0019(13) -0.0005(12) -0.0035(12)
C34 0.034(2) 0.040(2) 0.023(2) 0.0044(16) -0.0091(16) 0.0033(15)
C35 0.047(2) 0.054(3) 0.025(2) 0.004(2) -0.0052(18) 0.004(2)
C36 0.081(3) 0.040(3) 0.036(3) 0.001(2) -0.003(2) 0.021(2)
C37 0.032(2) 0.069(3) 0.032(2) 0.010(2) -0.0060(17) -0.002(2)
O41 0.0286(13) 0.0118(10) 0.0194(13) -0.0028(9) 0.0011(9) 0.0097(9)
C41 0.0200(16) 0.0252(18) 0.031(2) -0.0080(15) 0.0039(14) -0.0022(12)
C42 0.0236(16) 0.0278(19) 0.025(2) -0.0041(14) 0.0137(14) 0.0026(13)
C43 0.052(3) 0.052(3) 0.033(3) -0.011(2) 0.027(2) 0.006(2)
C44 0.046(3) 0.057(3) 0.068(4) -0.010(3) 0.025(2) 0.007(2)
C45 0.031(2) 0.050(3) 0.079(4) -0.012(3) 0.021(2) 0.0053(19)
C46 0.0163(15) 0.0245(19) 0.061(3) -0.0081(19) 0.0092(16) -0.0050(13)
N44 0.088(4) 0.087(4) 0.087(4) -0.025(4) 0.045(4) 0.020(3)
O43 0.111(4) 0.137(5) 0.086(4) 0.015(3) 0.069(4) 0.048(3)
O45 0.076(3) 0.156(5) 0.116(5) -0.039(4) 0.048(3) 0.039(3)

loop_
_atom_type_symbol
_atom_type_description
_atom_type_scat_dispersion_real
_atom_type_scat_dispersion_imag
_atom_type_scat_source
C C 0.0033 0.0016 'International Tables Vol C Tables 4.2.6.8 and 6.1.1.4'
H H 0.0000 0.0000 'International Tables Vol C Tables 4.2.6.8 and 6.1.1.4'
Cl Cl 0.1484 0.1585 'International Tables Vol C Tables 4.2.6.8 and 6.1.1.4'
N N 0.0061 0.0033 'International Tables Vol C Tables 4.2.6.8 and 6.1.1.4'
O O 0.0106 0.0060 'International Tables Vol C Tables 4.2.6.8 and 6.1.1.4'
Re Re -1.0185 7.2310 'International Tables Vol C Tables 4.2.6.8 and 6.1.1.4'

loop_
_geom_angle_atom_site_label_1
_geom_angle_atom_site_label_2
_geom_angle_atom_site_label_3
_geom_angle
_geom_angle_publ_flag
O1 Re1 O41 99.20(18) ?
O1 Re1 O21 172.91(17) yes
O41 Re1 O21 86.68(11) ?
O1 Re1 N33 96.22(17) ?
O41 Re1 N33 89.11(12) ?
O21 Re1 N33 87.79(12) ?
O1 Re1 N13 94.61(17) ?
O41 Re1 N13 85.77(11) ?
O21 Re1 N13 81.80(11) ?
N13 Re1 N33 168.63(13) yes
O1 Re1 Cl1 90.58(15) ?
O41 Re1 Cl1 166.62(10) yes
O21 Re1 Cl1 83.00(9) ?
N33 Re1 Cl1 98.94(10) ?
N13 Re1 Cl1 84.36(9) ?
O2 Re2 O21 99.7(3) ?
O2 Re2 N13 97.5(3) ?
O21 Re2 N13 89.63(14) ?
O2 Re2 O41 172.3(3) ?
O21 Re2 O41 84.93(13) ?
N13 Re2 O41 88.70(15) ?
O2 Re2 N33 94.5(3) ?
O21 Re2 N33 82.96(14) ?
N13 Re2 N33 166.82(17) ?
O41 Re2 N33 79.83(11) ?
O2 Re2 Cl2 92.1(3) ?
O21 Re2 Cl2 164.99(13) ?
N13 Re2 Cl2 98.09(15) ?
O41 Re2 Cl2 82.41(12) ?
N33 Re2 Cl2 86.89(12) ?
C12 O11 C15 106.8(3) ?
N13 C12 O11 116.8(3) ?
N13 C12 C22 128.1(3) ?
O11 C12 C22 115.1(3) ?
C12 N13 C14 108.7(3) yes
C12 N13 Re2 123.5(2) ?
C14 N13 Re2 127.0(3) ?
C12 N13 Re1 126.0(2) yes
C14 N13 Re1 125.0(2) yes
C16 C14 C17 113.8(4) ?
C16 C14 N13 108.1(3) ?
C17 C14 N13 111.5(3) ?
C16 C14 C15 111.6(3) ?
C17 C14 C15 111.4(3) ?
N13 C14 C15 99.6(3) ?
O11 C15 C14 105.3(3) ?
O11 C15 H151 110.7 ?
C14 C15 H151 110.7 ?
O11 C15 H152 110.7 ?
C14 C15 H152 110.7 ?
H151 C15 H152 108.8 ?
C14 C16 H161 109.5 ?
C14 C16 H162 109.5 ?
H161 C16 H162 109.5 ?
C14 C16 H163 109.5 ?
H161 C16 H163 109.5 ?
H162 C16 H163 109.5 ?
C14 C17 H171 109.5 ?
C14 C17 H172 109.5 ?
H171 C17 H172 109.5 ?
C14 C17 H173 109.5 ?
H171 C17 H173 109.5 ?
H172 C17 H173 109.5 ?
C21 O21 Re2 125.2(2) ?
C21 O21 Re1 133.0(2) yes
O21 C21 C26 117.9(3) ?
O21 C21 C22 123.1(3) ?
C26 C21 C22 119.1(3) ?
C23 C22 C21 119.9(3) ?
C23 C22 C12 119.8(3) ?
C21 C22 C12 120.3(3) ?
C24 C23 C22 119.8(3) ?
C24 C23 H23 120.1 ?
C22 C23 H23 120.1 ?
C23 C24 C25 122.1(3) ?
C23 C24 N24 119.1(3) ?
C25 C24 N24 118.7(3) ?
C26 C25 C24 117.8(3) ?
C26 C25 H25 121.1 ?
C24 C25 H25 121.1 ?
C25 C26 C21 121.3(3) ?
C25 C26 H26 119.3 ?
C21 C26 H26 119.3 ?
O25 N24 O23 124.0(3) ?
O25 N24 C24 118.3(3) ?
O23 N24 C24 117.7(3) ?
C32 O31 C35 108.0(3) ?
N33 C32 O31 116.2(3) ?
N33 C32 C42 128.7(4) ?
O31 C32 C42 115.0(3) ?
C32 N33 C34 108.7(3) yes
C32 N33 Re1 123.0(3) yes
C34 N33 Re1 128.0(2) yes
C32 N33 Re2 126.4(3) ?
C34 N33 Re2 124.8(2) ?
C37 C34 N33 112.7(3) ?
C37 C34 C36 113.6(4) ?
N33 C34 C36 108.3(3) ?
C37 C34 C35 111.3(4) ?
N33 C34 C35 100.7(3) ?
C36 C34 C35 109.5(4) ?
O31 C35 C34 104.8(3) ?
O31 C35 H351 110.8 ?
C34 C35 H351 110.8 ?
O31 C35 H352 110.8 ?
C34 C35 H352 110.8 ?
H351 C35 H352 108.9 ?
C34 C36 H361 109.5 ?
C34 C36 H362 109.5 ?
H361 C36 H362 109.5 ?
C34 C36 H363 109.5 ?
H361 C36 H363 109.5 ?
H362 C36 H363 109.5 ?
C34 C37 H371 109.5 ?
C34 C37 H372 109.5 ?
H371 C37 H372 109.5 ?
C34 C37 H373 109.5 ?
H371 C37 H373 109.5 ?
H372 C37 H373 109.5 ?
C41 O41 Re1 129.6(2) yes
C41 O41 Re2 136.6(2) ?
O41 C41 C42 123.3(3) ?
O41 C41 C46 116.8(4) ?
C42 C41 C46 119.8(3) ?
C43 C42 C41 119.6(4) ?
C43 C42 C32 119.1(4) ?
C41 C42 C32 121.1(3) ?
C44 C43 C42 119.6(5) ?
C44 C43 H43 120.2 ?
C42 C43 H43 120.2 ?
C43 C44 C45 121.9(4) ?
C43 C44 N44 119.4(6) ?
C45 C44 N44 118.7(5) ?
C46 C45 C44 118.4(4) ?
C46 C45 H45 120.8 ?
C44 C45 H45 120.8 ?
C45 C46 C41 120.5(5) ?
C45 C46 H46 119.8 ?
C41 C46 H46 119.8 ?
O45 N44 O43 125.7(6) ?
O45 N44 C44 117.1(7) ?
O43 N44 C44 117.2(6) ?

loop_
_geom_bond_atom_site_label_1
_geom_bond_atom_site_label_2
_geom_bond_distance
_geom_bond_publ_flag
Re1 O1 1.719(4) yes
Re1 Cl1 2.4087(18) yes
Re1 N13 2.205(3) yes
Re1 O21 2.033(3) yes
Re1 N33 2.037(3) yes
Re1 O41 1.962(3) yes
Re2 O2 1.710(6) ?
Re2 Cl2 2.386(3) ?
Re2 N33 2.277(4) ?
Re2 O41 2.091(3) ?
Re2 N13 1.972(4) ?
Re2 O21 1.969(3) ?
O11 C12 1.341(4) ?
O11 C15 1.458(4) ?
C12 N13 1.279(5) ?
C12 C22 1.469(4) ?
N13 C14 1.534(4) ?
C14 C16 1.496(6) ?
C14 C17 1.507(5) ?
C14 C15 1.550(6) ?
C15 H151 0.99 ?
C15 H152 0.99 ?
C16 H161 0.98 ?
C16 H162 0.98 ?
C16 H163 0.98 ?
C17 H171 0.98 ?
C17 H172 0.98 ?
C17 H173 0.98 ?
O21 C21 1.311(4) ?
C21 C26 1.401(4) ?
C21 C22 1.411(4) ?
C22 C23 1.375(5) ?
C23 C24 1.373(5) ?
C23 H23 0.95 ?
C24 C25 1.404(5) ?
C24 N24 1.471(5) ?
C25 C26 1.376(5) ?
C25 H25 0.95 ?
C26 H26 0.95 ?
N24 O25 1.220(4) ?
N24 O23 1.241(4) ?
O31 C32 1.323(5) ?
O31 C35 1.451(5) ?
C32 N33 1.289(5) ?
C32 C42 1.466(5) ?
N33 C34 1.519(5) ?
C34 C37 1.505(6) ?
C34 C36 1.530(6) ?
C34 C35 1.544(6) ?
C35 H351 0.99 ?
C35 H352 0.99 ?
C36 H361 0.98 ?
C36 H362 0.98 ?
C36 H363 0.98 ?
C37 H371 0.98 ?
C37 H372 0.98 ?
C37 H373 0.98 ?
O41 C41 1.311(4) ?
C41 C42 1.405(6) ?
C41 C46 1.411(5) ?
C42 C43 1.378(5) ?
C43 C44 1.377(7) ?
C43 H43 0.95 ?
C44 C45 1.411(8) ?
C44 N44 1.467(7) ?
C45 C46 1.366(6) ?
C45 H45 0.95 ?
C46 H46 0.95 ?
N44 O45 1.220(8) ?
N44 O43 1.246(8) ?

loop_
_geom_torsion_atom_site_label_1
_geom_torsion_atom_site_label_2
_geom_torsion_atom_site_label_3
_geom_torsion_atom_site_label_4
_geom_torsion
C15 O11 C12 N13 -6.2(4)
C15 O11 C12 C22 172.8(3)
O11 C12 N13 C14 -5.3(4)
C22 C12 N13 C14 175.8(3)
O11 C12 N13 Re2 -175.7(2)
C22 C12 N13 Re2 5.5(5)
O11 C12 N13 Re1 -179.7(2)
C22 C12 N13 Re1 1.5(5)
C12 N13 C14 C16 -103.2(4)
Re2 N13 C14 C16 66.8(4)
Re1 N13 C14 C16 71.2(3)
C12 N13 C14 C17 131.1(4)
Re2 N13 C14 C17 -59.0(5)
Re1 N13 C14 C17 -54.5(4)
C12 N13 C14 C15 13.4(4)
Re2 N13 C14 C15 -176.6(2)
Re1 N13 C14 C15 -172.2(2)
C12 O11 C15 C14 14.6(4)
C16 C14 C15 O11 97.6(3)
C17 C14 C15 O11 -134.0(3)
N13 C14 C15 O11 -16.3(4)
Re2 O21 C21 C26 153.3(3)
Re1 O21 C21 C26 153.2(3)
Re2 O21 C21 C22 -27.7(5)
Re1 O21 C21 C22 -27.9(5)
O21 C21 C22 C23 180.0(3)
C26 C21 C22 C23 -1.1(5)
O21 C21 C22 C12 -1.3(5)
C26 C21 C22 C12 177.6(3)
N13 C12 C22 C23 -168.0(4)
O11 C12 C22 C23 13.2(5)
N13 C12 C22 C21 13.3(5)
O11 C12 C22 C21 -165.6(3)
C21 C22 C23 C24 -0.8(5)
C12 C22 C23 C24 -179.5(3)
C22 C23 C24 C25 1.0(6)
C22 C23 C24 N24 -176.8(3)
C23 C24 C25 C26 0.7(6)
N24 C24 C25 C26 178.5(3)
C24 C25 C26 C21 -2.6(5)
O21 C21 C26 C25 -178.1(3)
C22 C21 C26 C25 2.9(5)
C23 C24 N24 O25 -175.3(4)
C25 C24 N24 O25 6.8(5)
C23 C24 N24 O23 2.9(5)
C25 C24 N24 O23 -175.1(4)
C35 O31 C32 N33 -7.7(5)
C35 O31 C32 C42 170.3(3)
O31 C32 N33 C34 -0.5(4)
C42 C32 N33 C34 -178.1(3)
O31 C32 N33 Re1 -174.4(2)
C42 C32 N33 Re1 7.9(5)
O31 C32 N33 Re2 -176.1(2)
C42 C32 N33 Re2 6.2(6)
C32 N33 C34 C37 126.3(4)
Re1 N33 C34 C37 -60.2(4)
Re2 N33 C34 C37 -57.9(4)
C32 N33 C34 C36 -107.1(4)
Re1 N33 C34 C36 66.4(4)
Re2 N33 C34 C36 68.6(4)
C32 N33 C34 C35 7.7(4)
Re1 N33 C34 C35 -178.8(3)
Re2 N33 C34 C35 -176.6(3)
C32 O31 C35 C34 12.0(4)
C37 C34 C35 O31 -131.1(4)
N33 C34 C35 O31 -11.4(4)
C36 C34 C35 O31 102.5(4)
Re1 O41 C41 C42 -14.8(5)
Re2 O41 C41 C42 -15.0(5)
Re1 O41 C41 C46 166.7(2)
Re2 O41 C41 C46 166.5(3)
O41 C41 C42 C43 178.3(4)
C46 C41 C42 C43 -3.2(5)
O41 C41 C42 C32 -6.4(5)
C46 C41 C42 C32 172.1(3)
N33 C32 C42 C43 -175.3(4)
O31 C32 C42 C43 7.0(5)
N33 C32 C42 C41 9.4(6)
O31 C32 C42 C41 -168.3(3)
C41 C42 C43 C44 -0.6(6)
C32 C42 C43 C44 -176.0(4)
C42 C43 C44 C45 3.2(8)
C42 C43 C44 N44 -175.2(5)
C43 C44 C45 C46 -1.8(7)
N44 C44 C45 C46 176.6(5)
C44 C45 C46 C41 -2.2(6)
O41 C41 C46 C45 -176.8(3)
C42 C41 C46 C45 4.6(5)
C43 C44 N44 O45 176.1(6)
C45 C44 N44 O45 -2.3(9)
C43 C44 N44 O43 -3.0(9)
C45 C44 N44 O43 178.5(6)
